data_4327147
loop_
_publ_author_name
'Patrick Schwarz'
'Joachim Wachter'
'Manfred Zabel'

_publ_section_title
;
 Suppression of Realgar Cage Degradation during Complexation: Formation of
 Hybrid Coordination Polymers with As4S4, PAs3S3, and Cu(I) Halide
 Building Blocks
;
_journal_name_full 'Inorganic Chemistry'
_journal_page_first 12692
_journal_page_last 12696
_journal_paper_doi 10.1021/ic2018049
_journal_volume 50
_journal_year 2011
_chemical_compound_source 'see text'
_chemical_formula_moiety 'As7 Cl Cu P S7'
_chemical_formula_sum 'As7 Cl Cu P S7'
_chemical_formula_weight 878.90
_chemical_name_systematic ?
_space_group_IT_number 14
_symmetry_cell_setting monoclinic
_symmetry_Int_Tables_number 14
_symmetry_space_group_name_Hall '-P 2ybc'
_symmetry_space_group_name_H-M 'P 1 21/c 1'
_atom_sites_solution_hydrogens none
_atom_sites_solution_primary direct
_atom_sites_solution_secondary difmap
_cell_angle_alpha 90
_cell_angle_beta 96.220(2)
_cell_angle_gamma 90
_cell_formula_units_Z 4
_cell_length_a 9.5310(2)
_cell_length_b 13.2011(3)
_cell_length_c 13.5631(3)
_cell_measurement_reflns_used 4667
_cell_measurement_temperature 123
_cell_measurement_theta_max 66.4805
_cell_measurement_theta_min 3.2735
_cell_volume 1696.46(6)
_computing_cell_refinement
;
CrysAlisPro, Oxford Diffraction Ltd.,
Version 1.171.33.48 (release 15-09-2009 CrysAlis171 .NET)
;
_computing_data_collection
;
CrysAlisPro, Oxford Diffraction Ltd.,
Version 1.171.33.48 (release 15-09-2009 CrysAlis171 .NET)
;
_computing_data_reduction
;
CrysAlisPro, Oxford Diffraction Ltd.,
Version 1.171.33.48 (release 15-09-2009 CrysAlis171 .NET)
;
_computing_molecular_graphics 'PLATON (Spek, 1990)'
_computing_publication_material 'PLATON (Spek, 2003)'
_computing_structure_refinement 'SHELXL-97 (Sheldrick, 1997)'
_computing_structure_solution 'SIR-97 (Altomare, 1999)'
_diffrn_ambient_temperature 123
_diffrn_detector_area_resol_mean 10.5431
_diffrn_measured_fraction_theta_full 0.979
_diffrn_measured_fraction_theta_max 0.979
_diffrn_measurement_device_type 'Goniometer Xcalibur, detector: Ruby (Gemini ultra Mo)'
_diffrn_measurement_method '\w scans'
_diffrn_radiation_monochromator mirror
_diffrn_radiation_probe x-ray
_diffrn_radiation_source 'Enhance (Cu) X-ray Source'
_diffrn_radiation_type CuK\a
_diffrn_radiation_wavelength 1.54184
_diffrn_reflns_av_R_equivalents 0.0230
_diffrn_reflns_av_sigmaI/netI 0.0244
_diffrn_reflns_limit_h_max 11
_diffrn_reflns_limit_h_min -10
_diffrn_reflns_limit_k_max 15
_diffrn_reflns_limit_k_min -14
_diffrn_reflns_limit_l_max 12
_diffrn_reflns_limit_l_min -15
_diffrn_reflns_number 6144
_diffrn_reflns_reduction_process
;
;
_diffrn_reflns_theta_full 66.51
_diffrn_reflns_theta_max 66.51
_diffrn_reflns_theta_min 4.67
_exptl_absorpt_coefficient_mu 27.212
_exptl_absorpt_correction_T_max 0.477
_exptl_absorpt_correction_T_min 0.201
_exptl_absorpt_correction_type analytical
_exptl_absorpt_process_details
;
CrysAlisPro, Oxford Diffraction Ltd.,
Version 1.171.33.48 (release 15-09-2009 CrysAlis171 .NET)
Analytical numeric absorption correction using a multifaceted crystal
model based on expressions derived by R.C. Clark & J.S. Reid.
(Clark, R. C. & Reid, J. S. (1995). Acta Cryst. A51, 887-897)
;
_exptl_crystal_colour yellow
_exptl_crystal_density_diffrn 3.441
_exptl_crystal_density_method 'Not Measured'
_exptl_crystal_description prism
_exptl_crystal_F_000 1616
_exptl_crystal_size_max 0.0878
_exptl_crystal_size_mid 0.0509
_exptl_crystal_size_min 0.0321
_refine_diff_density_max 0.895
_refine_diff_density_min -1.546
_refine_diff_density_rms 0.183
_refine_ls_extinction_method none
_refine_ls_goodness_of_fit_ref 1.036
_refine_ls_hydrogen_treatment none
_refine_ls_matrix_type full
_refine_ls_number_parameters 154
_refine_ls_number_reflns 2934
_refine_ls_number_restraints 0
_refine_ls_restrained_S_all 1.036
_refine_ls_R_factor_all 0.0348
_refine_ls_R_factor_gt 0.0307
_refine_ls_shift/su_max 0.001
_refine_ls_shift/su_mean 0.000
_refine_ls_structure_factor_coef Fsqd
_refine_ls_weighting_details 'calc w=1/[\s^2^(Fo^2^)+(0.0582P)^2^+3.3699P] where P=(Fo^2^+2Fc^2^)/3'
_refine_ls_weighting_scheme calc
_refine_ls_wR_factor_gt 0.0832
_refine_ls_wR_factor_ref 0.0855
_reflns_number_gt 2651
_reflns_number_total 2934
_reflns_threshold_expression I>2\s(I)
_cod_data_source_file ic2018049_si_002_2.cif
_cod_data_source_block psf771g
_cod_original_sg_symbol_H-M 'P 21/c'
_cod_database_code 4327147

loop_
_symmetry_equiv_pos_site_id
_symmetry_equiv_pos_as_xyz
1 x,y,z
2 -x,1/2+y,1/2-z
3 -x,-y,-z
4 x,1/2-y,1/2+z

loop_
_atom_site_aniso_label
_atom_site_aniso_U_11
_atom_site_aniso_U_22
_atom_site_aniso_U_33
_atom_site_aniso_U_23
_atom_site_aniso_U_13
_atom_site_aniso_U_12
As1 0.0225(3) 0.0289(4) 0.0239(3) -0.0044(3) 0.0030(2) -0.0048(3)
As2 0.0180(3) 0.0214(3) 0.0277(4) 0.0070(2) 0.0011(3) -0.0018(2)
As3 0.0205(3) 0.0270(4) 0.0313(4) -0.0025(3) 0.0023(3) 0.0017(3)
As4 0.0174(3) 0.0172(3) 0.0140(3) -0.0014(2) 0.0012(2) -0.0013(2)
As5 0.0159(3) 0.0221(3) 0.0123(3) -0.0008(2) 0.0022(2) 0.0026(2)
As6 0.0155(3) 0.0210(3) 0.0115(3) -0.0004(2) 0.0000(2) -0.0004(2)
As7 0.0178(3) 0.0153(3) 0.0136(3) -0.0005(2) 0.0018(2) 0.0007(2)
Cu1 0.0167(4) 0.0219(4) 0.0195(4) -0.0002(3) 0.0008(3) -0.0034(3)
Cl1 0.0190(6) 0.0200(6) 0.0169(6) -0.0004(5) 0.0011(5) 0.0045(5)
S1 0.0198(6) 0.0329(8) 0.0184(7) -0.0035(6) 0.0054(5) -0.0061(6)
S2 0.0147(6) 0.0250(7) 0.0263(7) 0.0060(6) -0.0028(5) 0.0011(5)
S3 0.0192(6) 0.0170(6) 0.0307(7) -0.0042(5) 0.0016(5) -0.0010(5)
S4 0.0183(6) 0.0175(6) 0.0129(6) 0.0006(5) 0.0019(5) 0.0010(5)
S5 0.0144(6) 0.0210(6) 0.0161(6) -0.0007(5) 0.0020(5) 0.0011(5)
S6 0.0160(6) 0.0211(6) 0.0124(6) 0.0020(5) 0.0010(5) -0.0023(5)
S7 0.0139(6) 0.0259(7) 0.0158(6) 0.0008(5) -0.0002(5) 0.0032(5)
P1 0.0117(6) 0.0182(6) 0.0183(6) 0.0002(5) 0.0002(5) -0.0024(5)

loop_
_atom_site_label
_atom_site_type_symbol
_atom_site_thermal_displace_type
_atom_site_fract_x
_atom_site_fract_y
_atom_site_fract_z
_atom_site_occupancy
_atom_site_U_iso_or_equiv
As1 As Uani -0.07768(6) -0.06250(5) 0.67105(5) 1.000 0.0251(2)
As2 As Uani -0.02791(6) -0.11526(5) 0.84665(5) 1.000 0.0225(2)
As3 As Uani -0.17018(7) 0.03580(5) 0.80198(5) 1.000 0.0263(2)
As4 As Uani 0.40360(6) 0.10863(4) 0.50543(4) 1.000 0.0162(2)
As5 As Uani 0.61839(6) 0.16805(5) 0.42302(4) 1.000 0.0167(2)
As6 As Uani 0.64101(6) 0.24932(4) 0.66697(4) 1.000 0.0161(2)
As7 As Uani 0.46832(6) 0.36130(4) 0.55890(4) 1.000 0.0156(2)
Cu1 Cu Uani 0.37332(8) 0.17211(6) 0.78927(6) 1.000 0.0195(2)
Cl1 Cl Uani 0.35425(13) 0.34564(10) 0.76425(9) 1.000 0.0187(3)
S1 S Uani 0.11764(14) 0.02404(11) 0.65143(10) 1.000 0.0235(4)
S2 S Uani 0.18309(13) -0.04023(11) 0.88607(10) 1.000 0.0224(4)
S3 S Uani -0.00867(14) 0.15765(10) 0.82571(11) 1.000 0.0224(4)
S4 S Uani 0.50746(13) 0.10797(10) 0.66362(9) 1.000 0.0162(3)
S5 S Uani 0.28923(13) 0.25403(10) 0.51885(10) 1.000 0.0171(3)
S6 S Uani 0.56381(13) 0.33521(10) 0.41429(9) 1.000 0.0165(3)
S7 S Uani 0.77704(13) 0.18978(10) 0.55540(10) 1.000 0.0187(4)
P1 P Uani 0.17543(13) 0.08578(10) 0.79153(10) 1.000 0.0162(3)

loop_
_atom_type_symbol
_atom_type_description
_atom_type_scat_dispersion_real
_atom_type_scat_dispersion_imag
_atom_type_scat_source
S S 0.3331 0.5567 'International Tables Vol C Tables 4.2.6.8 and 6.1.1.4'
P P 0.2955 0.4335 'International Tables Vol C Tables 4.2.6.8 and 6.1.1.4'
Cu Cu -1.9646 0.5888 'International Tables Vol C Tables 4.2.6.8 and 6.1.1.4'
Cl Cl 0.3639 0.7018 'International Tables Vol C Tables 4.2.6.8 and 6.1.1.4'
As As -0.9300 1.0051 'International Tables Vol C Tables 4.2.6.8 and 6.1.1.4'

loop_
_geom_angle_atom_site_label_1
_geom_angle_atom_site_label_2
_geom_angle_atom_site_label_3
_geom_angle
_geom_angle_site_symmetry_1
_geom_angle_site_symmetry_3
_geom_angle_publ_flag
As2 As1 As3 59.77(3) . . yes
As2 As1 S1 100.59(4) . . yes
As3 As1 S1 100.78(5) . . yes
As1 As2 As3 59.36(3) . . yes
As1 As2 S2 100.23(4) . . yes
As3 As2 S2 99.01(5) . . yes
As1 As3 As2 60.87(3) . . yes
As1 As3 S3 101.00(5) . . yes
As2 As3 S3 101.36(5) . . yes
As5 As4 S4 97.28(4) . . yes
As5 As4 S5 101.16(4) . . yes
S4 As4 S5 95.37(5) . . yes
As4 As5 S6 97.54(4) . . yes
As4 As5 S7 101.06(4) . . yes
S6 As5 S7 92.78(5) . . yes
As7 As6 S4 98.05(4) . . yes
As7 As6 S7 101.52(4) . . yes
S4 As6 S7 93.60(5) . . yes
As6 As7 S5 101.55(4) . . yes
As6 As7 S6 96.55(4) . . yes
S5 As7 S6 93.48(5) . . yes
Cl1 Cu1 S4 106.54(5) . . yes
Cl1 Cu1 P1 117.29(6) . . yes
Cl1 Cu1 S6 100.86(5) . 4_555 yes
S4 Cu1 P1 110.52(6) . . yes
S4 Cu1 S6 93.94(5) . 4_555 yes
S6 Cu1 P1 124.32(6) 4_555 . yes
As1 S1 P1 103.50(7) . . yes
As2 S2 P1 103.45(7) . . yes
As3 S3 P1 102.94(7) . . yes
As4 S4 As6 101.76(5) . . yes
As4 S4 Cu1 117.46(6) . . yes
As6 S4 Cu1 92.11(5) . . yes
As4 S5 As7 101.43(5) . . yes
As5 S6 As7 102.31(5) . . yes
As5 S6 Cu1 98.79(5) . 4_554 yes
As7 S6 Cu1 106.17(5) . 4_554 yes
As5 S7 As6 101.36(5) . . yes
Cu1 P1 S1 109.32(7) . . yes
Cu1 P1 S2 116.43(7) . . yes
Cu1 P1 S3 120.52(7) . . yes
S1 P1 S2 103.61(8) . . yes
S1 P1 S3 103.54(8) . . yes
S2 P1 S3 101.47(8) . . yes

loop_
_geom_bond_atom_site_label_1
_geom_bond_atom_site_label_2
_geom_bond_distance
_geom_bond_site_symmetry_2
_geom_bond_publ_flag
As1 As2 2.4774(10) . yes
As1 As3 2.4401(9) . yes
As1 S1 2.2246(15) . yes
As2 As3 2.4504(9) . yes
As2 S2 2.2535(14) . yes
As3 S3 2.2256(15) . yes
As4 As5 2.5596(8) . yes
As4 S4 2.2634(13) . yes
As4 S5 2.2246(14) . yes
As5 S6 2.2673(15) . yes
As5 S7 2.2370(14) . yes
As6 As7 2.5534(8) . yes
As6 S4 2.2565(14) . yes
As6 S7 2.2391(14) . yes
As7 S5 2.2390(14) . yes
As7 S6 2.2761(13) . yes
Cu1 Cl1 2.3200(15) . yes
Cu1 S4 2.3933(15) . yes
Cu1 P1 2.2067(15) . yes
Cu1 S6 2.3481(15) 4_555 yes
S1 P1 2.0861(19) . yes
S2 P1 2.0968(19) . yes
S3 P1 2.0905(19) . yes

loop_
_geom_torsion_atom_site_label_1
_geom_torsion_atom_site_label_2
_geom_torsion_atom_site_label_3
_geom_torsion_atom_site_label_4
_geom_torsion
_geom_torsion_site_symmetry_1
_geom_torsion_site_symmetry_2
_geom_torsion_site_symmetry_4
_geom_torsion_publ_flag
As3 As1 As2 S2 -94.48(5) . . . no
S1 As1 As2 As3 96.38(5) . . . no
S1 As1 As2 S2 1.90(6) . . . no
As2 As1 As3 S3 96.97(5) . . . no
S1 As1 As3 As2 -96.07(5) . . . no
S1 As1 As3 S3 0.90(6) . . . no
As2 As1 S1 P1 -31.73(7) . . . no
As3 As1 S1 P1 29.20(7) . . . no
As1 As2 As3 S3 -96.37(5) . . . no
As1 As2 S2 P1 28.32(7) . . . no
S2 As2 As3 As1 96.60(4) . . . no
S2 As2 As3 S3 0.23(6) . . . no
As3 As2 S2 P1 -31.96(7) . . . no
As2 As3 S3 P1 31.60(7) . . . no
As1 As3 S3 P1 -30.58(7) . . . no
S4 As4 As5 S6 -96.48(5) . . . no
As5 As4 S4 As6 39.76(5) . . . no
S4 As4 As5 S7 -2.14(6) . . . no
S5 As4 As5 S6 0.50(5) . . . no
S5 As4 As5 S7 94.84(6) . . . no
As5 As4 S5 As7 -38.65(5) . . . no
S5 As4 S4 As6 -62.25(6) . . . no
As5 As4 S4 Cu1 138.41(6) . . . no
S5 As4 S4 Cu1 36.41(7) . . . no
S4 As4 S5 As7 59.88(6) . . . no
As4 As5 S6 Cu1 -71.57(5) . . 4_554 no
S7 As5 S6 Cu1 -173.12(5) . . 4_554 no
S7 As5 S6 As7 -64.33(6) . . . no
S6 As5 S7 As6 61.83(6) . . . no
As4 As5 S7 As6 -36.41(5) . . . no
As4 As5 S6 As7 37.22(5) . . . no
As7 As6 S4 Cu1 -80.57(4) . . . no
S4 As6 As7 S6 -96.94(5) . . . no
S7 As6 As7 S6 -1.58(5) . . . no
S7 As6 As7 S5 93.35(5) . . . no
S4 As6 As7 S5 -2.02(5) . . . no
S7 As6 S4 As4 -64.13(6) . . . no
S7 As6 S4 Cu1 177.25(5) . . . no
As7 As6 S4 As4 38.05(5) . . . no
As7 As6 S7 As5 -37.37(5) . . . no
S4 As6 S7 As5 61.60(6) . . . no
As6 As7 S6 Cu1 142.68(5) . . 4_554 no
S5 As7 S6 As5 -62.44(6) . . . no
S5 As7 S6 Cu1 40.63(6) . . 4_554 no
S6 As7 S5 As4 62.07(6) . . . no
As6 As7 S5 As4 -35.35(5) . . . no
As6 As7 S6 As5 39.62(5) . . . no
Cl1 Cu1 S4 As4 -69.85(7) . . . no
P1 Cu1 S4 As4 58.59(8) . . . no
P1 Cu1 S4 As6 163.00(5) . . . no
S6 Cu1 S4 As6 -68.01(5) 4_555 . . no
Cl1 Cu1 S4 As6 34.56(6) . . . no
Cl1 Cu1 S6 As7 -101.66(6) 4_554 4_554 . no
S4 Cu1 S6 As7 150.66(6) 4_554 4_554 . no
P1 Cu1 S6 As7 32.46(9) 4_554 4_554 . no
S6 Cu1 S4 As4 -172.42(6) 4_555 . . no
Cl1 Cu1 S6 As5 3.97(6) 4_554 4_554 . no
S4 Cu1 S6 As5 -103.72(5) 4_554 4_554 . no
P1 Cu1 S6 As5 138.09(6) 4_554 4_554 . no
Cl1 Cu1 P1 S1 96.31(8) . . . no
S4 Cu1 P1 S1 -26.04(9) . . . no
S6 Cu1 P1 S1 -136.18(7) 4_555 . . no
Cl1 Cu1 P1 S2 -146.78(7) . . . no
S4 Cu1 P1 S2 90.88(8) . . . no
S6 Cu1 P1 S2 -19.26(11) 4_555 . . no
Cl1 Cu1 P1 S3 -23.35(11) . . . no
S4 Cu1 P1 S3 -145.69(8) . . . no
S6 Cu1 P1 S3 104.16(9) 4_555 . . no
As1 S1 P1 Cu1 178.32(6) . . . no
As1 S1 P1 S2 53.56(8) . . . no
As1 S1 P1 S3 -52.04(9) . . . no
As2 S2 P1 Cu1 -171.92(6) . . . no
As2 S2 P1 S1 -51.89(8) . . . no
As2 S2 P1 S3 55.27(8) . . . no
As3 S3 P1 Cu1 174.99(7) . . . no
As3 S3 P1 S1 52.50(9) . . . no
As3 S3 P1 S2 -54.71(8) . . . no
